data_7202707
loop_
_publ_author_name
'Karmakar, Anirban'
'Sarma, Rupam J.'
'Baruah, Jubaraj B.'

_publ_section_title
;
 Structural aspects and properties of salt and inclusion compounds of
 8-hydroxyquinoline based amides
;
_journal_issue 5
_journal_name_full CrystEngComm
_journal_page_first 379
_journal_paper_doi 10.1039/b700701a
_journal_volume 9
_journal_year 2007
_chemical_formula_sum 'C24 H22 N2 O3'
_chemical_formula_weight 386.44
_chemical_name_systematic
;

?

;
_space_group_IT_number 2
_symmetry_cell_setting triclinic
_symmetry_space_group_name_Hall '-P 1'
_symmetry_space_group_name_H-M 'P -1'
_atom_sites_solution_hydrogens geom
_atom_sites_solution_primary direct
_atom_sites_solution_secondary difmap
_audit_creation_method SHELXL-97
_cell_angle_alpha 111.239(2)
_cell_angle_beta 93.668(2)
_cell_angle_gamma 105.441(2)
_cell_formula_units_Z 2
_cell_length_a 8.1869(2)
_cell_length_b 10.4020(2)
_cell_length_c 13.6322(3)
_cell_measurement_reflns_used 1912
_cell_measurement_temperature 296(2)
_cell_measurement_theta_max 28.23
_cell_measurement_theta_min 3.08
_cell_volume 1026.25(4)
_computing_cell_refinement 'Bruker SMART'
_computing_data_collection 'Bruker SMART'
_computing_data_reduction 'Bruker SAINT'
_computing_molecular_graphics 'Bruker SHELXTL'
_computing_publication_material 'Bruker SHELXTL'
_computing_structure_refinement 'SHELXL-97 (Sheldrick, 1997)'
_computing_structure_solution 'SHELXS-97 (Sheldrick, 1990)'
_diffrn_ambient_temperature 296(2)
_diffrn_measured_fraction_theta_full 0.853
_diffrn_measured_fraction_theta_max 0.853
_diffrn_measurement_device_type 'CCD area detector'
_diffrn_measurement_method 'phi and omega scans'
_diffrn_radiation_monochromator graphite
_diffrn_radiation_source 'fine-focus sealed tube'
_diffrn_radiation_type MoK\a
_diffrn_radiation_wavelength 0.71073
_diffrn_reflns_av_R_equivalents 0.0153
_diffrn_reflns_av_sigmaI/netI 0.0250
_diffrn_reflns_limit_h_max 10
_diffrn_reflns_limit_h_min -10
_diffrn_reflns_limit_k_max 11
_diffrn_reflns_limit_k_min -12
_diffrn_reflns_limit_l_max 16
_diffrn_reflns_limit_l_min -10
_diffrn_reflns_number 5472
_diffrn_reflns_theta_full 26.00
_diffrn_reflns_theta_max 26.00
_diffrn_reflns_theta_min 3.08
_exptl_absorpt_coefficient_mu 0.083
_exptl_absorpt_correction_type none
_exptl_crystal_colour red
_exptl_crystal_density_diffrn 1.251
_exptl_crystal_density_meas 0
_exptl_crystal_density_method 'not measured'
_exptl_crystal_description plates
_exptl_crystal_F_000 408
_exptl_crystal_size_max 0.42
_exptl_crystal_size_mid 0.32
_exptl_crystal_size_min 0.10
_refine_diff_density_max 0.140
_refine_diff_density_min -0.160
_refine_diff_density_rms 0.031
_refine_ls_extinction_method none
_refine_ls_goodness_of_fit_ref 1.021
_refine_ls_hydrogen_treatment mixed
_refine_ls_matrix_type full
_refine_ls_number_parameters 272
_refine_ls_number_reflns 3430
_refine_ls_number_restraints 0
_refine_ls_restrained_S_all 1.021
_refine_ls_R_factor_all 0.0581
_refine_ls_R_factor_gt 0.0437
_refine_ls_shift/su_max 0.000
_refine_ls_shift/su_mean 0.000
_refine_ls_structure_factor_coef Fsqd
_refine_ls_weighting_details 'calc w=1/[\s^2^(Fo^2^)+(0.0536P)^2^+0.2541P] where P=(Fo^2^+2Fc^2^)/3'
_refine_ls_weighting_scheme calc
_refine_ls_wR_factor_gt 0.1082
_refine_ls_wR_factor_ref 0.1200
_reflns_number_gt 2684
_reflns_number_total 3430
_reflns_threshold_expression >2sigma(I)
_cod_data_source_file b700701a.txt
_cod_data_source_block dmand_0m
_cod_depositor_comments
;
The following automatic conversions were performed:
'_symmetry_cell_setting' value 'Triclinic' changed to 'triclinic'
according to '/home/saulius/struct/CIF-dictionaries/cif_core.dic'
dictionary named 'cif_core.dic' version 2.4.1 from 2010-06-29.

Automatic conversion script
Id: cif_fix_enum 1527 2010-12-29 10:47:43Z saulius 
;
_cod_original_sg_symbol_H-M P-1
_cod_database_code 7202707

loop_
_symmetry_equiv_pos_as_xyz
'x, y, z'
'-x, -y, -z'

loop_
_atom_site_label
_atom_site_type_symbol
_atom_site_fract_x
_atom_site_fract_y
_atom_site_fract_z
_atom_site_U_iso_or_equiv
_atom_site_adp_type
_atom_site_occupancy
_atom_site_symmetry_multiplicity
_atom_site_calc_flag
_atom_site_refinement_flags
_atom_site_disorder_assembly
_atom_site_disorder_group
C1 C 0.0560(2) 0.4624(2) 0.19638(17) 0.0629(5) Uani 1 1 d . . .
H1 H 0.0440 0.5088 0.2668 0.075 Uiso 1 1 calc R . .
C2 C -0.0382(2) 0.3153(2) 0.1420(2) 0.0646(6) Uani 1 1 d . . .
H2 H -0.1107 0.2660 0.1754 0.078 Uiso 1 1 calc R . .
C3 C -0.0212(2) 0.24733(18) 0.04056(19) 0.0601(6) Uani 1 1 d . . .
H3 H -0.0822 0.1495 0.0033 0.072 Uiso 1 1 calc R . .
C4 C 0.0879(2) 0.32261(16) -0.01024(16) 0.0487(5) Uani 1 1 d . . .
C5 C 0.17847(19) 0.47191(16) 0.05151(15) 0.0428(4) Uani 1 1 d . . .
C6 C 0.1097(2) 0.25904(19) -0.11614(18) 0.0627(6) Uani 1 1 d . . .
H6 H 0.0494 0.1620 -0.1571 0.075 Uiso 1 1 calc R . .
C7 C 0.2176(3) 0.3374(2) -0.15949(18) 0.0668(6) Uani 1 1 d . . .
H7 H 0.2318 0.2933 -0.2297 0.080 Uiso 1 1 calc R . .
C8 C 0.3093(2) 0.48593(19) -0.09933(16) 0.0570(5) Uani 1 1 d . . .
H8 H 0.3833 0.5382 -0.1303 0.068 Uiso 1 1 calc R . .
C9 C 0.2898(2) 0.55236(16) 0.00305(14) 0.0437(4) Uani 1 1 d . . .
C10 C 0.4847(2) 0.77834(17) 0.02234(14) 0.0472(4) Uani 1 1 d . . .
H10A H 0.4221 0.7770 -0.0411 0.057 Uiso 1 1 calc R . .
H10B H 0.5738 0.7339 0.0008 0.057 Uiso 1 1 calc R . .
C11 C 0.5674(2) 0.93381(17) 0.10055(15) 0.0467(4) Uani 1 1 d . . .
C12 C 0.5736(2) 1.12854(17) 0.26810(15) 0.0493(4) Uani 1 1 d . . .
C13 C 0.7314(2) 1.17649(18) 0.33533(16) 0.0564(5) Uani 1 1 d . . .
C14 C 0.7884(3) 1.3200(2) 0.40879(19) 0.0763(7) Uani 1 1 d . . .
H14 H 0.8936 1.3546 0.4546 0.092 Uiso 1 1 calc R . .
C15 C 0.6923(4) 1.4111(2) 0.4148(2) 0.0892(8) Uani 1 1 d . . .
H15 H 0.7327 1.5067 0.4643 0.107 Uiso 1 1 calc R . .
C16 C 0.5363(4) 1.3620(2) 0.3479(2) 0.0820(7) Uani 1 1 d . . .
H16 H 0.4724 1.4251 0.3523 0.098 Uiso 1 1 calc R . .
C17 C 0.4728(3) 1.2186(2) 0.27332(17) 0.0605(5) Uani 1 1 d . . .
C18 C 0.2998(3) 1.1632(3) 0.2034(2) 0.0865(7) Uani 1 1 d . . .
H18A H 0.2217 1.0948 0.2242 0.130 Uiso 1 1 calc R . .
H18B H 0.3102 1.1163 0.1302 0.130 Uiso 1 1 calc R . .
H18C H 0.2565 1.2428 0.2110 0.130 Uiso 1 1 calc R . .
C19 C 0.8374(3) 1.0788(2) 0.3314(2) 0.0766(7) Uani 1 1 d . . .
H19A H 0.7657 0.9887 0.3306 0.115 Uiso 1 1 calc R . .
H19B H 0.9272 1.1243 0.3933 0.115 Uiso 1 1 calc R . .
H19C H 0.8875 1.0606 0.2679 0.115 Uiso 1 1 calc R . .
C20 C 0.4840(3) 0.7543(2) 0.36385(17) 0.0628(5) Uani 1 1 d . . .
H20 H 0.4565 0.6661 0.3053 0.075 Uiso 1 1 calc R . .
C21 C 0.3913(2) 0.84633(18) 0.36966(14) 0.0495(4) Uani 1 1 d . . .
C22 C 0.4301(2) 0.98156(18) 0.45890(14) 0.0483(4) Uani 1 1 d . . .
C23 C 0.3342(3) 1.0782(2) 0.46739(16) 0.0579(5) Uani 1 1 d . . .
H23 H 0.2410 1.0538 0.4142 0.070 Uiso 1 1 calc R . .
C24 C 0.3777(3) 1.2073(2) 0.55325(18) 0.0693(6) Uani 1 1 d . . .
H24 H 0.3152 1.2712 0.5573 0.083 Uiso 1 1 calc R . .
H2N H 0.425(2) 0.923(2) 0.2032(15) 0.058(5) Uiso 1 1 d . . .
H3O H 0.232(3) 0.719(3) 0.239(2) 0.107(9) Uiso 1 1 d . . .
N1 N 0.16047(18) 0.53911(15) 0.15398(12) 0.0506(4) Uani 1 1 d . . .
N2 N 0.50916(19) 0.98015(15) 0.19147(13) 0.0509(4) Uani 1 1 d . . .
O1 O 0.36951(14) 0.69597(11) 0.06776(9) 0.0481(3) Uani 1 1 d . . .
O2 O 0.68300(17) 1.01016(13) 0.07456(11) 0.0690(4) Uani 1 1 d . . .
O3 O 0.26046(17) 0.81937(14) 0.29053(11) 0.0602(4) Uani 1 1 d . . .

loop_
_atom_site_aniso_label
_atom_site_aniso_U_11
_atom_site_aniso_U_22
_atom_site_aniso_U_33
_atom_site_aniso_U_23
_atom_site_aniso_U_13
_atom_site_aniso_U_12
C1 0.0601(11) 0.0559(11) 0.0613(14) 0.0245(10) 0.0093(9) -0.0013(9)
C2 0.0541(11) 0.0515(11) 0.0829(17) 0.0342(12) 0.0074(10) -0.0017(8)
C3 0.0470(10) 0.0322(8) 0.0891(18) 0.0233(10) -0.0025(9) -0.0023(7)
C4 0.0413(8) 0.0298(7) 0.0626(14) 0.0097(8) -0.0028(8) 0.0065(6)
C5 0.0376(8) 0.0309(7) 0.0523(12) 0.0138(8) -0.0018(7) 0.0049(6)
C6 0.0576(11) 0.0323(8) 0.0738(16) 0.0019(10) -0.0006(10) 0.0047(8)
C7 0.0720(13) 0.0488(10) 0.0555(14) -0.0026(10) 0.0084(10) 0.0142(9)
C8 0.0599(11) 0.0438(9) 0.0531(14) 0.0102(9) 0.0093(9) 0.0062(8)
C9 0.0437(8) 0.0300(7) 0.0454(12) 0.0077(8) -0.0001(7) 0.0045(6)
C10 0.0478(9) 0.0374(8) 0.0473(11) 0.0148(8) 0.0091(7) 0.0016(7)
C11 0.0484(9) 0.0362(8) 0.0483(12) 0.0170(8) 0.0064(8) 0.0021(7)
C12 0.0571(10) 0.0323(8) 0.0507(11) 0.0137(8) 0.0149(8) 0.0042(7)
C13 0.0581(10) 0.0405(9) 0.0605(13) 0.0152(9) 0.0111(9) 0.0056(8)
C14 0.0765(14) 0.0484(11) 0.0743(17) 0.0057(11) -0.0003(11) 0.0014(10)
C15 0.110(2) 0.0400(11) 0.0879(19) 0.0013(11) 0.0099(15) 0.0121(12)
C16 0.1090(19) 0.0514(11) 0.0902(19) 0.0225(12) 0.0279(15) 0.0376(12)
C17 0.0711(12) 0.0513(10) 0.0609(14) 0.0229(10) 0.0184(10) 0.0194(9)
C18 0.0825(16) 0.0957(18) 0.0894(19) 0.0362(15) 0.0154(14) 0.0410(14)
C19 0.0693(13) 0.0608(12) 0.0873(18) 0.0198(12) 0.0004(12) 0.0168(10)
C20 0.0752(13) 0.0425(9) 0.0569(14) 0.0078(9) 0.0065(10) 0.0145(9)
C21 0.0560(10) 0.0409(9) 0.0425(11) 0.0139(8) 0.0061(8) 0.0048(7)
C22 0.0559(10) 0.0406(8) 0.0421(11) 0.0148(8) 0.0099(7) 0.0073(7)
C23 0.0644(11) 0.0509(10) 0.0524(13) 0.0149(9) 0.0018(9) 0.0180(9)
C24 0.0841(15) 0.0526(11) 0.0680(15) 0.0152(11) 0.0075(11) 0.0301(10)
N1 0.0503(8) 0.0382(7) 0.0495(10) 0.0135(7) 0.0033(7) -0.0013(6)
N2 0.0546(8) 0.0321(7) 0.0546(10) 0.0142(7) 0.0133(7) -0.0013(6)
O1 0.0525(6) 0.0297(5) 0.0471(8) 0.0095(5) 0.0079(5) -0.0030(5)
O2 0.0736(9) 0.0464(7) 0.0660(9) 0.0182(6) 0.0218(7) -0.0112(6)
O3 0.0643(8) 0.0473(7) 0.0511(9) 0.0099(6) -0.0020(6) 0.0050(6)

loop_
_atom_type_symbol
_atom_type_description
_atom_type_scat_dispersion_real
_atom_type_scat_dispersion_imag
_atom_type_scat_source
C C 0.0033 0.0016 'International Tables Vol C Tables 4.2.6.8 and 6.1.1.4'
H H 0.0000 0.0000 'International Tables Vol C Tables 4.2.6.8 and 6.1.1.4'
N N 0.0061 0.0033 'International Tables Vol C Tables 4.2.6.8 and 6.1.1.4'
O O 0.0106 0.0060 'International Tables Vol C Tables 4.2.6.8 and 6.1.1.4'

loop_
_geom_angle_atom_site_label_1
_geom_angle_atom_site_label_2
_geom_angle_atom_site_label_3
_geom_angle
_geom_angle_site_symmetry_1
_geom_angle_site_symmetry_3
_geom_angle_publ_flag
N1 C1 C2 124.1(2) . . ?
N1 C1 H1 118.0 . . ?
C2 C1 H1 118.0 . . ?
C3 C2 C1 118.42(18) . . ?
C3 C2 H2 120.8 . . ?
C1 C2 H2 120.8 . . ?
C2 C3 C4 120.72(16) . . ?
C2 C3 H3 119.6 . . ?
C4 C3 H3 119.6 . . ?
C6 C4 C3 123.70(16) . . ?
C6 C4 C5 119.48(16) . . ?
C3 C4 C5 116.81(18) . . ?
N1 C5 C4 121.83(15) . . ?
N1 C5 C9 119.51(14) . . ?
C4 C5 C9 118.66(17) . . ?
C7 C6 C4 120.55(16) . . ?
C7 C6 H6 119.7 . . ?
C4 C6 H6 119.7 . . ?
C6 C7 C8 120.9(2) . . ?
C6 C7 H7 119.6 . . ?
C8 C7 H7 119.6 . . ?
C9 C8 C7 120.48(18) . . ?
C9 C8 H8 119.8 . . ?
C7 C8 H8 119.8 . . ?
C8 C9 O1 125.32(15) . . ?
C8 C9 C5 119.96(15) . . ?
O1 C9 C5 114.72(15) . . ?
O1 C10 C11 111.71(14) . . ?
O1 C10 H10A 109.3 . . ?
C11 C10 H10A 109.3 . . ?
O1 C10 H10B 109.3 . . ?
C11 C10 H10B 109.3 . . ?
H10A C10 H10B 107.9 . . ?
O2 C11 N2 124.02(15) . . ?
O2 C11 C10 117.29(16) . . ?
N2 C11 C10 118.68(13) . . ?
C13 C12 C17 122.12(16) . . ?
C13 C12 N2 119.58(16) . . ?
C17 C12 N2 118.29(17) . . ?
C12 C13 C14 117.84(19) . . ?
C12 C13 C19 122.05(16) . . ?
C14 C13 C19 120.11(19) . . ?
C15 C14 C13 121.1(2) . . ?
C15 C14 H14 119.4 . . ?
C13 C14 H14 119.4 . . ?
C14 C15 C16 120.4(2) . . ?
C14 C15 H15 119.8 . . ?
C16 C15 H15 119.8 . . ?
C15 C16 C17 120.7(2) . . ?
C15 C16 H16 119.6 . . ?
C17 C16 H16 119.6 . . ?
C12 C17 C16 117.8(2) . . ?
C12 C17 C18 121.30(18) . . ?
C16 C17 C18 120.9(2) . . ?
C17 C18 H18A 109.5 . . ?
C17 C18 H18B 109.5 . . ?
H18A C18 H18B 109.5 . . ?
C17 C18 H18C 109.5 . . ?
H18A C18 H18C 109.5 . . ?
H18B C18 H18C 109.5 . . ?
C13 C19 H19A 109.5 . . ?
C13 C19 H19B 109.5 . . ?
H19A C19 H19B 109.5 . . ?
C13 C19 H19C 109.5 . . ?
H19A C19 H19C 109.5 . . ?
H19B C19 H19C 109.5 . . ?
C21 C20 C24 119.79(18) . 2_676 ?
C21 C20 H20 120.1 . . ?
C24 C20 H20 120.1 2_676 . ?
C20 C21 O3 123.10(17) . . ?
C20 C21 C22 121.15(17) . . ?
O3 C21 C22 115.71(16) . . ?
C23 C22 C22 119.6(2) . 2_676 ?
C23 C22 C21 122.19(17) . . ?
C22 C22 C21 118.2(2) 2_676 . ?
C24 C23 C22 120.16(19) . . ?
C24 C23 H23 119.9 . . ?
C22 C23 H23 119.9 . . ?
C23 C24 C20 121.1(2) . 2_676 ?
C23 C24 H24 119.5 . . ?
C20 C24 H24 119.5 2_676 . ?
C1 N1 C5 118.17(15) . . ?
C11 N2 C12 122.56(14) . . ?
C11 N2 H2N 119.3(13) . . ?
C12 N2 H2N 118.0(13) . . ?
C9 O1 C10 115.99(13) . . ?
C21 O3 H3O 109.6(16) . . ?

loop_
_geom_bond_atom_site_label_1
_geom_bond_atom_site_label_2
_geom_bond_distance
_geom_bond_site_symmetry_2
_geom_bond_publ_flag
C1 N1 1.318(2) . ?
C1 C2 1.400(3) . ?
C1 H1 0.9300 . ?
C2 C3 1.342(3) . ?
C2 H2 0.9300 . ?
C3 C4 1.411(3) . ?
C3 H3 0.9300 . ?
C4 C6 1.399(3) . ?
C4 C5 1.425(2) . ?
C5 N1 1.355(2) . ?
C5 C9 1.428(2) . ?
C6 C7 1.351(3) . ?
C6 H6 0.9300 . ?
C7 C8 1.417(2) . ?
C7 H7 0.9300 . ?
C8 C9 1.356(3) . ?
C8 H8 0.9300 . ?
C9 O1 1.3741(18) . ?
C10 O1 1.4270(18) . ?
C10 C11 1.512(2) . ?
C10 H10A 0.9700 . ?
C10 H10B 0.9700 . ?
C11 O2 1.2240(19) . ?
C11 N2 1.327(2) . ?
C12 C13 1.390(3) . ?
C12 C17 1.391(3) . ?
C12 N2 1.442(2) . ?
C13 C14 1.391(3) . ?
C13 C19 1.491(3) . ?
C14 C15 1.368(3) . ?
C14 H14 0.9300 . ?
C15 C16 1.374(4) . ?
C15 H15 0.9300 . ?
C16 C17 1.396(3) . ?
C16 H16 0.9300 . ?
C17 C18 1.497(3) . ?
C18 H18A 0.9600 . ?
C18 H18B 0.9600 . ?
C18 H18C 0.9600 . ?
C19 H19A 0.9600 . ?
C19 H19B 0.9600 . ?
C19 H19C 0.9600 . ?
C20 C21 1.356(3) . ?
C20 C24 1.410(3) 2_676 ?
C20 H20 0.9300 . ?
C21 O3 1.365(2) . ?
C21 C22 1.426(2) . ?
C22 C23 1.410(3) . ?
C22 C22 1.415(4) 2_676 ?
C23 C24 1.361(3) . ?
C23 H23 0.9300 . ?
C24 C20 1.410(3) 2_676 ?
C24 H24 0.9300 . ?
N2 H2N 0.85(2) . ?
O3 H3O 0.98(3) . ?

loop_
_geom_torsion_atom_site_label_1
_geom_torsion_atom_site_label_2
_geom_torsion_atom_site_label_3
_geom_torsion_atom_site_label_4
_geom_torsion
_geom_torsion_site_symmetry_1
_geom_torsion_site_symmetry_2
_geom_torsion_site_symmetry_3
_geom_torsion_site_symmetry_4
_geom_torsion_publ_flag
N1 C1 C2 C3 0.2(3) . . . . ?
C1 C2 C3 C4 -0.4(3) . . . . ?
C2 C3 C4 C6 -179.05(19) . . . . ?
C2 C3 C4 C5 0.4(3) . . . . ?
C6 C4 C5 N1 179.23(16) . . . . ?
C3 C4 C5 N1 -0.3(2) . . . . ?
C6 C4 C5 C9 -0.2(2) . . . . ?
C3 C4 C5 C9 -179.72(15) . . . . ?
C3 C4 C6 C7 -179.48(19) . . . . ?
C5 C4 C6 C7 1.0(3) . . . . ?
C4 C6 C7 C8 -0.8(3) . . . . ?
C6 C7 C8 C9 -0.2(3) . . . . ?
C7 C8 C9 O1 -178.70(18) . . . . ?
C7 C8 C9 C5 1.1(3) . . . . ?
N1 C5 C9 C8 179.71(17) . . . . ?
C4 C5 C9 C8 -0.8(2) . . . . ?
N1 C5 C9 O1 -0.5(2) . . . . ?
C4 C5 C9 O1 178.95(14) . . . . ?
O1 C10 C11 O2 171.97(16) . . . . ?
O1 C10 C11 N2 -9.3(2) . . . . ?
C17 C12 C13 C14 -0.6(3) . . . . ?
N2 C12 C13 C14 -179.43(18) . . . . ?
C17 C12 C13 C19 178.50(19) . . . . ?
N2 C12 C13 C19 -0.3(3) . . . . ?
C12 C13 C14 C15 0.0(3) . . . . ?
C19 C13 C14 C15 -179.2(2) . . . . ?
C13 C14 C15 C16 0.1(4) . . . . ?
C14 C15 C16 C17 0.4(4) . . . . ?
C13 C12 C17 C16 1.1(3) . . . . ?
N2 C12 C17 C16 179.93(18) . . . . ?
C13 C12 C17 C18 -177.38(19) . . . . ?
N2 C12 C17 C18 1.4(3) . . . . ?
C15 C16 C17 C12 -1.0(3) . . . . ?
C15 C16 C17 C18 177.5(2) . . . . ?
C24 C20 C21 O3 177.17(17) 2_676 . . . ?
C24 C20 C21 C22 -0.5(3) 2_676 . . . ?
C20 C21 C22 C23 -179.20(18) . . . . ?
O3 C21 C22 C23 3.0(2) . . . . ?
C20 C21 C22 C22 0.8(3) . . . 2_676 ?
O3 C21 C22 C22 -177.08(18) . . . 2_676 ?
C22 C22 C23 C24 1.1(3) 2_676 . . . ?
C21 C22 C23 C24 -178.94(18) . . . . ?
C22 C23 C24 C20 -1.4(3) . . . 2_676 ?
C2 C1 N1 C5 -0.1(3) . . . . ?
C4 C5 N1 C1 0.1(3) . . . . ?
C9 C5 N1 C1 179.54(17) . . . . ?
O2 C11 N2 C12 2.1(3) . . . . ?
C10 C11 N2 C12 -176.52(17) . . . . ?
C13 C12 N2 C11 -77.6(2) . . . . ?
C17 C12 N2 C11 103.6(2) . . . . ?
C8 C9 O1 C10 -1.7(2) . . . . ?
C5 C9 O1 C10 178.57(14) . . . . ?
C11 C10 O1 C9 -179.09(14) . . . . ?
